data_7200273
loop_
_publ_author_name
'Panneerselvam, Arunkumar'
'Nguyen, Chinh Q.'
'Malik, Mohammad A.'
'O'Brien, Paul'
'Raftery, James'

_publ_section_title
;
 The CVD of silver selenide films from dichalcogenophosphinato and
 imidodichalcogenodiphosphinatosilver(I) single-source precursors
;
_journal_issue 3
_journal_name_full 'Journal of Materials Chemistry'
_journal_page_first 419
_journal_paper_doi 10.1039/b812074a
_journal_volume 19
_journal_year 2009
_chemical_formula_sum 'C24 H56 Ag4 P4 S4 Se4'
_chemical_formula_weight 1344.13
_chemical_name_systematic
;
?
;
_space_group_IT_number 14
_symmetry_cell_setting monoclinic
_symmetry_space_group_name_Hall '-P 2ybc'
_symmetry_space_group_name_H-M 'P 1 21/c 1'
_atom_sites_solution_hydrogens geom
_atom_sites_solution_primary direct
_atom_sites_solution_secondary difmap
_audit_creation_method SHELXL-97
_cell_angle_alpha 90.00
_cell_angle_beta 101.646(2)
_cell_angle_gamma 90.00
_cell_formula_units_Z 4
_cell_length_a 11.1586(10)
_cell_length_b 16.4882(15)
_cell_length_c 23.028(2)
_cell_measurement_reflns_used 2664
_cell_measurement_temperature 100(2)
_cell_measurement_theta_max 25.73
_cell_measurement_theta_min 2.19
_cell_volume 4149.6(6)
_computing_cell_refinement 'Bruker SMART'
_computing_data_collection 'Bruker SMART'
_computing_data_reduction 'Bruker SAINT'
_computing_molecular_graphics 'Bruker SHELXTL'
_computing_publication_material 'Bruker SHELXTL'
_computing_structure_refinement 'SHELXL-97 (Sheldrick, 1997)'
_computing_structure_solution 'SHELXS-97 (Sheldrick, 1990)'
_diffrn_ambient_temperature 100(2)
_diffrn_measured_fraction_theta_full 0.994
_diffrn_measured_fraction_theta_max 0.994
_diffrn_measurement_device_type 'CCD area detector'
_diffrn_measurement_method 'phi and omega scans'
_diffrn_radiation_monochromator graphite
_diffrn_radiation_source 'fine-focus sealed tube'
_diffrn_radiation_type MoK\a
_diffrn_radiation_wavelength 0.71073
_diffrn_reflns_av_R_equivalents 0.0572
_diffrn_reflns_av_sigmaI/netI 0.0699
_diffrn_reflns_limit_h_max 13
_diffrn_reflns_limit_h_min -11
_diffrn_reflns_limit_k_max 20
_diffrn_reflns_limit_k_min -20
_diffrn_reflns_limit_l_max 20
_diffrn_reflns_limit_l_min -28
_diffrn_reflns_number 23647
_diffrn_reflns_theta_full 26.41
_diffrn_reflns_theta_max 26.41
_diffrn_reflns_theta_min 1.53
_exptl_absorpt_coefficient_mu 5.741
_exptl_absorpt_correction_T_max 0.7623
_exptl_absorpt_correction_T_min 0.3931
_exptl_absorpt_correction_type multi-scan
_exptl_absorpt_process_details SADABS
_exptl_crystal_colour colourless
_exptl_crystal_density_diffrn 2.152
_exptl_crystal_density_method 'not measured'
_exptl_crystal_description plate
_exptl_crystal_F_000 2592
_exptl_crystal_size_max 0.20
_exptl_crystal_size_mid 0.15
_exptl_crystal_size_min 0.05
_refine_diff_density_max 0.978
_refine_diff_density_min -0.889
_refine_diff_density_rms 0.184
_refine_ls_extinction_method none
_refine_ls_goodness_of_fit_ref 1.032
_refine_ls_hydrogen_treatment constr
_refine_ls_matrix_type full
_refine_ls_number_parameters 393
_refine_ls_number_reflns 8465
_refine_ls_number_restraints 20
_refine_ls_restrained_S_all 1.032
_refine_ls_R_factor_all 0.0690
_refine_ls_R_factor_gt 0.0453
_refine_ls_shift/su_max 0.002
_refine_ls_shift/su_mean 0.000
_refine_ls_structure_factor_coef Fsqd
_refine_ls_weighting_details 'calc w=1/[\s^2^(Fo^2^)+(0.0342P)^2^+0.0000P] where P=(Fo^2^+2Fc^2^)/3'
_refine_ls_weighting_scheme calc
_refine_ls_wR_factor_gt 0.0871
_refine_ls_wR_factor_ref 0.0944
_reflns_number_gt 6378
_reflns_number_total 8465
_reflns_threshold_expression >2sigma(I)
_cod_data_source_file b812074a.txt
_cod_data_source_block s2297abs
_cod_depositor_comments
;
The following automatic conversions were performed:
'_symmetry_cell_setting' value 'Monoclinic' changed to 'monoclinic'
according to '/home/saulius/struct/CIF-dictionaries/cif_core.dic'
dictionary named 'cif_core.dic' version 2.4.1 from 2010-06-29.

Automatic conversion script
Id: cif_fix_enum 1527 2010-12-29 10:47:43Z saulius 
;
_cod_original_cell_volume 4149.5(7)
_cod_original_sg_symbol_H-M P2(1)/c
_cod_database_code 7200273

loop_
_symmetry_equiv_pos_as_xyz
'x, y, z'
'-x, y+1/2, -z+1/2'
'-x, -y, -z'
'x, -y-1/2, z-1/2'

loop_
_atom_site_label
_atom_site_type_symbol
_atom_site_fract_x
_atom_site_fract_y
_atom_site_fract_z
_atom_site_U_iso_or_equiv
_atom_site_adp_type
_atom_site_occupancy
_atom_site_symmetry_multiplicity
_atom_site_calc_flag
_atom_site_refinement_flags
_atom_site_disorder_assembly
_atom_site_disorder_group
Ag1 Ag 0.16044(4) 0.32245(3) 1.01405(2) 0.01736(12) Uani 1 1 d D . .
Ag2 Ag 0.34941(4) 0.18572(3) 1.02836(2) 0.01641(12) Uani 1 1 d D A .
Ag3 Ag 0.13984(4) 0.17669(3) 0.92632(2) 0.01741(12) Uani 1 1 d D A .
Ag4 Ag 0.32706(4) 0.31713(3) 0.92840(2) 0.01771(13) Uani 1 1 d D A .
Se1 Se 0.34438(6) 0.42038(4) 1.01791(3) 0.01664(16) Uani 1 1 d . A .
S1 S 0.46401(13) 0.25676(9) 1.11896(7) 0.0121(3) Uani 1 1 d . . .
Se2 Se 0.16793(6) 0.08579(4) 1.02283(3) 0.01556(15) Uani 1 1 d . . .
S2 S 0.10293(13) 0.26295(9) 1.10497(7) 0.0132(3) Uani 1 1 d . A .
Se3 Se 0.48347(10) 0.20015(7) 0.94716(5) 0.0134(3) Uani 0.878(3) 1 d PD A 1
S3 S 0.2258(5) 0.1276(8) 0.8406(3) 0.0135(7) Uani 0.878(3) 1 d PD A 1
Se4 Se -0.01516(8) 0.29484(6) 0.92196(5) 0.0143(3) Uani 0.894(3) 1 d PD A 1
S4 S 0.1964(4) 0.3747(8) 0.8366(4) 0.0154(7) Uani 0.894(3) 1 d PD A 1
S3B S 0.464(2) 0.1947(13) 0.9440(8) 0.0134(3) Uani 0.122(3) 1 d PD A 1
Se3B Se 0.2105(15) 0.127(2) 0.8316(9) 0.0135(7) Uani 0.122(3) 1 d PD A 1
S4B S 0.006(2) 0.3000(12) 0.9192(8) 0.0143(3) Uani 0.106(3) 1 d PD A 1
Se4B Se 0.2076(16) 0.381(3) 0.8310(13) 0.0154(7) Uani 0.106(3) 1 d PD A 1
P1 P 0.47488(14) 0.37386(10) 1.09575(8) 0.0139(4) Uani 1 1 d . A .
P2 P 0.07475(14) 0.14393(10) 1.08854(8) 0.0139(4) Uani 1 1 d . A .
P3 P 0.40573(14) 0.12331(10) 0.87095(8) 0.0139(4) Uani 1 1 d D . .
P4 P 0.02477(14) 0.36957(10) 0.84900(8) 0.0144(4) Uani 1 1 d D . .
C1 C 0.6315(5) 0.3974(4) 1.0868(3) 0.0153(14) Uani 1 1 d . . .
H1 H 0.6367 0.4569 1.0793 0.018 Uiso 1 1 calc R A .
C2 C 0.6621(6) 0.3519(4) 1.0340(3) 0.0201(16) Uani 1 1 d . A .
H2A H 0.7460 0.3648 1.0304 0.030 Uiso 1 1 calc R . .
H2B H 0.6051 0.3683 0.9977 0.030 Uiso 1 1 calc R . .
H2C H 0.6548 0.2934 1.0400 0.030 Uiso 1 1 calc R . .
C3 C 0.7225(5) 0.3766(4) 1.1444(3) 0.0227(16) Uani 1 1 d . A .
H3A H 0.7065 0.3216 1.1570 0.034 Uiso 1 1 calc R . .
H3B H 0.7127 0.4153 1.1755 0.034 Uiso 1 1 calc R . .
H3C H 0.8062 0.3798 1.1375 0.034 Uiso 1 1 calc R . .
C4 C 0.4499(6) 0.4369(4) 1.1591(3) 0.0164(14) Uani 1 1 d . . .
H4 H 0.5097 0.4185 1.1950 0.020 Uiso 1 1 calc R A .
C5 C 0.4734(6) 0.5262(4) 1.1506(3) 0.0257(17) Uani 1 1 d . A .
H5A H 0.4209 0.5451 1.1137 0.039 Uiso 1 1 calc R . .
H5B H 0.5594 0.5341 1.1484 0.039 Uiso 1 1 calc R . .
H5C H 0.4549 0.5570 1.1841 0.039 Uiso 1 1 calc R . .
C6 C 0.3220(5) 0.4220(4) 1.1707(3) 0.0182(15) Uani 1 1 d . A .
H6A H 0.3113 0.4531 1.2055 0.027 Uiso 1 1 calc R . .
H6B H 0.3117 0.3641 1.1778 0.027 Uiso 1 1 calc R . .
H6C H 0.2609 0.4393 1.1361 0.027 Uiso 1 1 calc R . .
C7 C 0.1291(5) 0.0896(4) 1.1589(3) 0.0163(14) Uani 1 1 d . . .
H7 H 0.0903 0.1162 1.1895 0.020 Uiso 1 1 calc R A .
C8 C 0.2672(5) 0.0981(4) 1.1795(3) 0.0214(16) Uani 1 1 d . A .
H8A H 0.2916 0.0769 1.2199 0.032 Uiso 1 1 calc R . .
H8B H 0.2901 0.1554 1.1789 0.032 Uiso 1 1 calc R . .
H8C H 0.3087 0.0673 1.1529 0.032 Uiso 1 1 calc R . .
C9 C 0.0898(6) -0.0001(4) 1.1557(3) 0.0270(17) Uani 1 1 d . A .
H9A H 0.1167 -0.0264 1.1224 0.040 Uiso 1 1 calc R . .
H9B H 0.0005 -0.0035 1.1500 0.040 Uiso 1 1 calc R . .
H9C H 0.1271 -0.0274 1.1927 0.040 Uiso 1 1 calc R . .
C10 C -0.0897(5) 0.1220(4) 1.0664(3) 0.0133(14) Uani 1 1 d . . .
H10 H -0.1006 0.0618 1.0640 0.016 Uiso 1 1 calc R A .
C11 C -0.1556(6) 0.1543(4) 1.1144(3) 0.0227(16) Uani 1 1 d . A .
H11A H -0.1306 0.2105 1.1240 0.034 Uiso 1 1 calc R . .
H11B H -0.1337 0.1208 1.1502 0.034 Uiso 1 1 calc R . .
H11C H -0.2443 0.1522 1.0997 0.034 Uiso 1 1 calc R . .
C12 C -0.1445(6) 0.1581(4) 1.0056(3) 0.0221(16) Uani 1 1 d . A .
H12A H -0.2314 0.1439 0.9947 0.033 Uiso 1 1 calc R . .
H12B H -0.1013 0.1363 0.9760 0.033 Uiso 1 1 calc R . .
H12C H -0.1358 0.2172 1.0073 0.033 Uiso 1 1 calc R . .
C13 C 0.4509(5) 0.0186(4) 0.8910(3) 0.0171(15) Uani 1 1 d . A .
H13 H 0.5410 0.0176 0.9074 0.020 Uiso 1 1 calc R . .
C14 C 0.3847(6) -0.0113(4) 0.9389(3) 0.0205(16) Uani 1 1 d . . .
H14A H 0.2970 -0.0161 0.9222 0.031 Uiso 1 1 calc R A .
H14B H 0.3975 0.0274 0.9719 0.031 Uiso 1 1 calc R . .
H14C H 0.4172 -0.0644 0.9533 0.031 Uiso 1 1 calc R . .
C15 C 0.4237(6) -0.0369(4) 0.8365(3) 0.0206(16) Uani 1 1 d . . .
H15A H 0.4386 -0.0934 0.8490 0.031 Uiso 1 1 calc R A .
H15B H 0.4770 -0.0223 0.8091 0.031 Uiso 1 1 calc R . .
H15C H 0.3380 -0.0304 0.8165 0.031 Uiso 1 1 calc R . .
C16 C 0.4851(5) 0.1541(4) 0.8126(3) 0.0188(15) Uani 1 1 d . A .
H16 H 0.4530 0.1190 0.7775 0.023 Uiso 1 1 calc R . .
C17 C 0.6228(6) 0.1399(4) 0.8287(3) 0.0266(18) Uani 1 1 d . . .
H17A H 0.6586 0.1501 0.7939 0.040 Uiso 1 1 calc R A .
H17B H 0.6389 0.0837 0.8418 0.040 Uiso 1 1 calc R . .
H17C H 0.6593 0.1769 0.8608 0.040 Uiso 1 1 calc R . .
C18 C 0.4552(6) 0.2414(4) 0.7930(3) 0.0257(17) Uani 1 1 d . . .
H18A H 0.4933 0.2786 0.8246 0.039 Uiso 1 1 calc R A .
H18B H 0.3663 0.2492 0.7848 0.039 Uiso 1 1 calc R . .
H18C H 0.4867 0.2526 0.7571 0.039 Uiso 1 1 calc R . .
C19 C -0.0734(5) 0.3311(4) 0.7812(3) 0.0181(15) Uani 1 1 d . A .
H19 H -0.0591 0.3664 0.7479 0.022 Uiso 1 1 calc R . .
C20 C -0.2104(6) 0.3372(4) 0.7826(3) 0.0257(17) Uani 1 1 d . . .
H20A H -0.2588 0.3141 0.7461 0.039 Uiso 1 1 calc R A .
H20B H -0.2328 0.3943 0.7858 0.039 Uiso 1 1 calc R . .
H20C H -0.2269 0.3071 0.8169 0.039 Uiso 1 1 calc R . .
C21 C -0.0393(6) 0.2455(4) 0.7670(3) 0.0282(18) Uani 1 1 d . . .
H21A H -0.0609 0.2080 0.7963 0.042 Uiso 1 1 calc R A .
H21B H 0.0489 0.2427 0.7683 0.042 Uiso 1 1 calc R . .
H21C H -0.0839 0.2305 0.7274 0.042 Uiso 1 1 calc R . .
C22 C -0.0320(6) 0.4724(4) 0.8610(3) 0.0189(15) Uani 1 1 d . A .
H22 H -0.1187 0.4669 0.8659 0.023 Uiso 1 1 calc R . .
C23 C -0.0319(6) 0.5267(4) 0.8073(3) 0.0195(15) Uani 1 1 d . . .
H23A H -0.0607 0.5810 0.8151 0.029 Uiso 1 1 calc R A .
H23B H -0.0863 0.5036 0.7725 0.029 Uiso 1 1 calc R . .
H23C H 0.0513 0.5304 0.7999 0.029 Uiso 1 1 calc R . .
C24 C 0.0417(6) 0.5089(4) 0.9180(3) 0.0219(16) Uani 1 1 d . . .
H24A H 0.1286 0.5099 0.9160 0.033 Uiso 1 1 calc R A .
H24B H 0.0304 0.4759 0.9519 0.033 Uiso 1 1 calc R . .
H24C H 0.0134 0.5643 0.9227 0.033 Uiso 1 1 calc R . .

loop_
_atom_site_aniso_label
_atom_site_aniso_U_11
_atom_site_aniso_U_22
_atom_site_aniso_U_33
_atom_site_aniso_U_23
_atom_site_aniso_U_13
_atom_site_aniso_U_12
Ag1 0.0161(2) 0.0151(3) 0.0204(3) 0.0005(2) 0.0025(2) 0.0017(2)
Ag2 0.0150(2) 0.0139(3) 0.0194(3) -0.0008(2) 0.0012(2) -0.00015(19)
Ag3 0.0156(3) 0.0163(3) 0.0195(3) -0.0009(2) 0.0019(2) 0.0000(2)
Ag4 0.0154(3) 0.0161(3) 0.0208(3) 0.0020(2) 0.0017(2) 0.0009(2)
Se1 0.0168(3) 0.0126(3) 0.0186(4) 0.0017(3) -0.0011(3) 0.0006(3)
S1 0.0136(8) 0.0071(8) 0.0142(9) 0.0015(6) -0.0008(7) -0.0025(6)
Se2 0.0155(3) 0.0130(3) 0.0189(4) -0.0013(3) 0.0050(3) -0.0005(3)
S2 0.0130(8) 0.0089(8) 0.0179(9) -0.0035(7) 0.0034(7) -0.0035(6)
Se3 0.0102(6) 0.0126(4) 0.0162(4) -0.0020(3) 0.0002(4) -0.0006(4)
S3 0.0058(15) 0.0191(8) 0.012(2) -0.002(2) -0.0059(13) 0.0021(17)
Se4 0.0110(5) 0.0138(4) 0.0177(4) 0.0038(3) 0.0022(3) 0.0005(3)
S4 0.0093(12) 0.019(2) 0.0185(19) 0.0068(11) 0.0043(10) -0.0002(15)
S3B 0.0102(6) 0.0126(4) 0.0162(4) -0.0020(3) 0.0002(4) -0.0006(4)
Se3B 0.0058(15) 0.0191(8) 0.012(2) -0.002(2) -0.0059(13) 0.0021(17)
S4B 0.0110(5) 0.0138(4) 0.0177(4) 0.0038(3) 0.0022(3) 0.0005(3)
Se4B 0.0093(12) 0.019(2) 0.0185(19) 0.0068(11) 0.0043(10) -0.0002(15)
P1 0.0128(8) 0.0104(8) 0.0177(10) 0.0009(7) 0.0009(7) -0.0012(6)
P2 0.0109(8) 0.0133(9) 0.0180(10) -0.0022(7) 0.0045(7) -0.0023(6)
P3 0.0120(8) 0.0117(9) 0.0172(10) -0.0007(7) 0.0013(7) 0.0001(6)
P4 0.0119(8) 0.0150(9) 0.0155(9) 0.0024(7) 0.0009(7) -0.0001(6)
C1 0.016(3) 0.004(3) 0.025(4) -0.005(3) 0.003(3) -0.003(2)
C2 0.016(3) 0.024(4) 0.024(4) -0.006(3) 0.012(3) -0.002(3)
C3 0.013(3) 0.030(4) 0.022(4) 0.001(3) -0.004(3) 0.003(3)
C4 0.019(3) 0.015(3) 0.013(4) -0.001(3) -0.003(3) 0.005(3)
C5 0.029(4) 0.016(4) 0.028(4) 0.000(3) -0.005(3) 0.000(3)
C6 0.020(3) 0.018(4) 0.017(4) -0.002(3) 0.004(3) 0.001(3)
C7 0.011(3) 0.016(4) 0.022(4) 0.000(3) 0.005(3) -0.001(3)
C8 0.019(3) 0.028(4) 0.015(4) 0.003(3) -0.002(3) -0.004(3)
C9 0.024(4) 0.027(4) 0.031(5) 0.003(3) 0.005(3) -0.007(3)
C10 0.008(3) 0.014(3) 0.017(4) -0.002(3) 0.003(3) -0.006(2)
C11 0.014(3) 0.026(4) 0.028(4) -0.002(3) 0.005(3) -0.001(3)
C12 0.014(3) 0.025(4) 0.027(4) -0.001(3) 0.004(3) 0.001(3)
C13 0.009(3) 0.011(3) 0.030(4) 0.000(3) 0.000(3) 0.003(2)
C14 0.016(3) 0.016(4) 0.028(4) -0.003(3) 0.001(3) 0.001(3)
C15 0.026(4) 0.008(3) 0.027(4) -0.002(3) 0.004(3) 0.000(3)
C16 0.014(3) 0.021(4) 0.023(4) -0.003(3) 0.009(3) -0.002(3)
C17 0.019(4) 0.024(4) 0.040(5) 0.004(4) 0.015(4) -0.002(3)
C18 0.034(4) 0.026(4) 0.019(4) 0.007(3) 0.009(3) 0.003(3)
C19 0.014(3) 0.022(4) 0.017(4) 0.003(3) -0.001(3) 0.000(3)
C20 0.017(4) 0.025(4) 0.033(5) 0.002(3) 0.000(3) -0.001(3)
C21 0.031(4) 0.028(4) 0.021(4) -0.005(3) -0.008(3) 0.004(3)
C22 0.014(3) 0.019(4) 0.023(4) -0.002(3) 0.002(3) 0.003(3)
C23 0.018(3) 0.012(3) 0.028(4) 0.002(3) 0.003(3) 0.003(3)
C24 0.028(4) 0.017(4) 0.023(4) 0.000(3) 0.010(3) 0.006(3)

loop_
_atom_type_symbol
_atom_type_description
_atom_type_scat_dispersion_real
_atom_type_scat_dispersion_imag
_atom_type_scat_source
C C 0.0033 0.0016 'International Tables Vol C Tables 4.2.6.8 and 6.1.1.4'
H H 0.0000 0.0000 'International Tables Vol C Tables 4.2.6.8 and 6.1.1.4'
S S 0.1246 0.1234 'International Tables Vol C Tables 4.2.6.8 and 6.1.1.4'
Se Se -0.0929 2.2259 'International Tables Vol C Tables 4.2.6.8 and 6.1.1.4'
Ag Ag -0.8971 1.1015 'International Tables Vol C Tables 4.2.6.8 and 6.1.1.4'
P P 0.1023 0.0942 'International Tables Vol C Tables 4.2.6.8 and 6.1.1.4'

loop_
_geom_angle_atom_site_label_1
_geom_angle_atom_site_label_2
_geom_angle_atom_site_label_3
_geom_angle
_geom_angle_site_symmetry_1
_geom_angle_site_symmetry_3
_geom_angle_publ_flag
S2 Ag1 S4B 114.9(5) . . ?
S2 Ag1 Se1 123.19(4) . . ?
S4B Ag1 Se1 121.2(5) . . ?
S2 Ag1 Se4 109.38(4) . . ?
S4B Ag1 Se4 5.7(5) . . ?
Se1 Ag1 Se4 126.30(3) . . ?
S2 Ag1 Ag4 147.29(4) . . ?
S4B Ag1 Ag4 80.2(5) . . ?
Se1 Ag1 Ag4 56.33(2) . . ?
Se4 Ag1 Ag4 85.62(3) . . ?
S2 Ag1 Ag2 84.77(4) . . ?
S4B Ag1 Ag2 108.7(5) . . ?
Se1 Ag1 Ag2 86.09(2) . . ?
Se4 Ag1 Ag2 110.23(3) . . ?
Ag4 Ag1 Ag2 62.604(17) . . ?
S2 Ag1 Ag3 103.97(4) . . ?
S4B Ag1 Ag3 51.5(5) . . ?
Se1 Ag1 Ag3 117.09(2) . . ?
Se4 Ag1 Ag3 52.87(3) . . ?
Ag4 Ag1 Ag3 61.413(17) . . ?
Ag2 Ag1 Ag3 57.372(16) . . ?
S1 Ag2 S3B 111.0(5) . . ?
S1 Ag2 Se2 126.86(4) . . ?
S3B Ag2 Se2 120.6(5) . . ?
S1 Ag2 Se3 106.35(5) . . ?
S3B Ag2 Se3 4.7(5) . . ?
Se2 Ag2 Se3 124.95(3) . . ?
S1 Ag2 Ag3 150.60(4) . . ?
S3B Ag2 Ag3 80.5(5) . . ?
Se2 Ag2 Ag3 56.37(2) . . ?
Se3 Ag2 Ag3 84.94(3) . . ?
S1 Ag2 Ag1 88.28(4) . . ?
S3B Ag2 Ag1 108.5(5) . . ?
Se2 Ag2 Ag1 87.05(2) . . ?
Se3 Ag2 Ag1 109.59(3) . . ?
Ag3 Ag2 Ag1 62.318(17) . . ?
S1 Ag2 Ag4 103.87(4) . . ?
S3B Ag2 Ag4 51.3(5) . . ?
Se2 Ag2 Ag4 117.22(2) . . ?
Se3 Ag2 Ag4 52.25(3) . . ?
Ag3 Ag2 Ag4 61.289(17) . . ?
Ag1 Ag2 Ag4 57.347(16) . . ?
S3 Ag3 S4B 122.0(5) . . ?
S3 Ag3 Se4 124.9(2) . . ?
S4B Ag3 Se4 5.8(5) . . ?
S3 Ag3 Se3B 4.9(5) . . ?
S4B Ag3 Se3B 118.5(8) . . ?
Se4 Ag3 Se3B 121.1(7) . . ?
S3 Ag3 Se2 118.8(3) . . ?
S4B Ag3 Se2 118.8(4) . . ?
Se4 Ag3 Se2 115.02(3) . . ?
Se3B Ag3 Se2 121.5(8) . . ?
S3 Ag3 Ag2 105.99(11) . . ?
S4B Ag3 Ag2 112.0(5) . . ?
Se4 Ag3 Ag2 113.96(3) . . ?
Se3B Ag3 Ag2 110.9(4) . . ?
Se2 Ag3 Ag2 54.699(19) . . ?
S3 Ag3 Ag4 83.7(3) . . ?
S4B Ag3 Ag4 77.6(5) . . ?
Se4 Ag3 Ag4 83.23(3) . . ?
Se3B Ag3 Ag4 86.0(8) . . ?
Se2 Ag3 Ag4 116.30(2) . . ?
Ag2 Ag3 Ag4 62.033(16) . . ?
S3 Ag3 Ag1 140.5(3) . . ?
S4B Ag3 Ag1 51.8(5) . . ?
Se4 Ag3 Ag1 53.67(3) . . ?
Se3B Ag3 Ag1 142.3(8) . . ?
Se2 Ag3 Ag1 84.93(2) . . ?
Ag2 Ag3 Ag1 60.311(16) . . ?
Ag4 Ag3 Ag1 56.987(16) . . ?
S4 Ag4 S3B 131.3(5) . . ?
S4 Ag4 Se3 133.2(3) . . ?
S3B Ag4 Se3 5.0(6) . . ?
S4 Ag4 Se4B 4.6(5) . . ?
S3B Ag4 Se4B 130.0(11) . . ?
Se3 Ag4 Se4B 131.5(10) . . ?
S4 Ag4 Se1 110.6(3) . . ?
S3B Ag4 Se1 117.3(4) . . ?
Se3 Ag4 Se1 114.18(3) . . ?
Se4B Ag4 Se1 110.8(11) . . ?
S4 Ag4 Ag1 102.34(16) . . ?
S3B Ag4 Ag1 111.9(5) . . ?
Se3 Ag4 Ag1 113.81(3) . . ?
Se4B Ag4 Ag1 106.3(6) . . ?
Se1 Ag4 Ag1 54.70(2) . . ?
S4 Ag4 Ag3 89.7(2) . . ?
S3B Ag4 Ag3 77.9(6) . . ?
Se3 Ag4 Ag3 82.85(3) . . ?
Se4B Ag4 Ag3 93.6(8) . . ?
Se1 Ag4 Ag3 115.67(2) . . ?
Ag1 Ag4 Ag3 61.600(17) . . ?
S4 Ag4 Ag2 146.08(19) . . ?
S3B Ag4 Ag2 51.9(5) . . ?
Se3 Ag4 Ag2 53.77(3) . . ?
Se4B Ag4 Ag2 150.2(7) . . ?
Se1 Ag4 Ag2 83.70(2) . . ?
Ag1 Ag4 Ag2 60.049(16) . . ?
Ag3 Ag4 Ag2 56.678(16) . . ?
P1 Se1 Ag1 101.48(5) . . ?
P1 Se1 Ag4 109.94(5) . . ?
Ag1 Se1 Ag4 68.97(2) . . ?
P1 S1 Ag2 105.97(8) . . ?
P2 Se2 Ag2 99.25(5) . . ?
P2 Se2 Ag3 109.61(5) . . ?
Ag2 Se2 Ag3 68.93(2) . . ?
P2 S2 Ag1 106.32(8) . . ?
P3 Se3 Ag4 98.79(6) . . ?
P3 Se3 Ag2 109.04(6) . . ?
Ag4 Se3 Ag2 73.98(3) . . ?
P3 S3 Ag3 104.8(2) . . ?
P4 Se4 Ag3 102.36(6) . . ?
P4 Se4 Ag1 106.68(6) . . ?
Ag3 Se4 Ag1 73.46(3) . . ?
P4 S4 Ag4 106.0(2) . . ?
P3 S3B Ag4 105.1(9) . . ?
P3 S3B Ag2 118.1(10) . . ?
Ag4 S3B Ag2 76.7(5) . . ?
P3 Se3B Ag3 96.1(6) . . ?
P4 S4B Ag3 110.9(9) . . ?
P4 S4B Ag1 116.5(10) . . ?
Ag3 S4B Ag1 76.7(5) . . ?
P4 Se4B Ag4 98.0(7) . . ?
C1 P1 C4 105.5(3) . . ?
C1 P1 S1 109.9(2) . . ?
C4 P1 S1 107.6(2) . . ?
C1 P1 Se1 108.7(2) . . ?
C4 P1 Se1 105.3(2) . . ?
S1 P1 Se1 118.93(9) . . ?
C10 P2 C7 106.3(3) . . ?
C10 P2 S2 110.7(2) . . ?
C7 P2 S2 107.3(2) . . ?
C10 P2 Se2 107.8(2) . . ?
C7 P2 Se2 105.8(2) . . ?
S2 P2 Se2 118.21(9) . . ?
C16 P3 C13 107.3(3) . . ?
C16 P3 S3 109.7(3) . . ?
C13 P3 S3 109.2(4) . . ?
C16 P3 S3B 108.9(7) . . ?
C13 P3 S3B 108.0(6) . . ?
S3 P3 S3B 113.5(6) . . ?
C16 P3 Se3B 106.1(8) . . ?
C13 P3 Se3B 109.4(11) . . ?
S3 P3 Se3B 3.9(6) . . ?
S3B P3 Se3B 116.6(8) . . ?
C16 P3 Se3 104.8(2) . . ?
C13 P3 Se3 107.4(2) . . ?
S3 P3 Se3 117.9(2) . . ?
S3B P3 Se3 4.9(6) . . ?
Se3B P3 Se3 121.0(6) . . ?
C19 P4 C22 106.3(3) . . ?
C19 P4 S4 108.6(4) . . ?
C22 P4 S4 110.5(4) . . ?
C19 P4 S4B 110.2(7) . . ?
C22 P4 S4B 107.8(6) . . ?
S4 P4 S4B 113.2(6) . . ?
C19 P4 Se4B 107.0(11) . . ?
C22 P4 Se4B 108.1(13) . . ?
S4 P4 Se4B 3.8(8) . . ?
S4B P4 Se4B 116.9(8) . . ?
C19 P4 Se4 106.2(2) . . ?
C22 P4 Se4 105.7(2) . . ?
S4 P4 Se4 118.78(17) . . ?
S4B P4 Se4 5.7(6) . . ?
Se4B P4 Se4 122.5(5) . . ?
C2 C1 C3 111.3(5) . . ?
C2 C1 P1 110.9(4) . . ?
C3 C1 P1 109.4(4) . . ?
C2 C1 H1 108.4 . . ?
C3 C1 H1 108.4 . . ?
P1 C1 H1 108.4 . . ?
C1 C2 H2A 109.5 . . ?
C1 C2 H2B 109.5 . . ?
H2A C2 H2B 109.5 . . ?
C1 C2 H2C 109.5 . . ?
H2A C2 H2C 109.5 . . ?
H2B C2 H2C 109.5 . . ?
C1 C3 H3A 109.5 . . ?
C1 C3 H3B 109.5 . . ?
H3A C3 H3B 109.5 . . ?
C1 C3 H3C 109.5 . . ?
H3A C3 H3C 109.5 . . ?
H3B C3 H3C 109.5 . . ?
C5 C4 C6 111.8(5) . . ?
C5 C4 P1 112.7(5) . . ?
C6 C4 P1 110.0(4) . . ?
C5 C4 H4 107.3 . . ?
C6 C4 H4 107.3 . . ?
P1 C4 H4 107.3 . . ?
C4 C5 H5A 109.5 . . ?
C4 C5 H5B 109.5 . . ?
H5A C5 H5B 109.5 . . ?
C4 C5 H5C 109.5 . . ?
H5A C5 H5C 109.5 . . ?
H5B C5 H5C 109.5 . . ?
C4 C6 H6A 109.5 . . ?
C4 C6 H6B 109.5 . . ?
H6A C6 H6B 109.5 . . ?
C4 C6 H6C 109.5 . . ?
H6A C6 H6C 109.5 . . ?
H6B C6 H6C 109.5 . . ?
C8 C7 C9 111.3(5) . . ?
C8 C7 P2 111.3(4) . . ?
C9 C7 P2 112.6(5) . . ?
C8 C7 H7 107.1 . . ?
C9 C7 H7 107.1 . . ?
P2 C7 H7 107.1 . . ?
C7 C8 H8A 109.5 . . ?
C7 C8 H8B 109.5 . . ?
H8A C8 H8B 109.5 . . ?
C7 C8 H8C 109.5 . . ?
H8A C8 H8C 109.5 . . ?
H8B C8 H8C 109.5 . . ?
C7 C9 H9A 109.5 . . ?
C7 C9 H9B 109.5 . . ?
H9A C9 H9B 109.5 . . ?
C7 C9 H9C 109.5 . . ?
H9A C9 H9C 109.5 . . ?
H9B C9 H9C 109.5 . . ?
C12 C10 C11 111.2(5) . . ?
C12 C10 P2 111.6(4) . . ?
C11 C10 P2 109.1(4) . . ?
C12 C10 H10 108.3 . . ?
C11 C10 H10 108.3 . . ?
P2 C10 H10 108.3 . . ?
C10 C11 H11A 109.5 . . ?
C10 C11 H11B 109.5 . . ?
H11A C11 H11B 109.5 . . ?
C10 C11 H11C 109.5 . . ?
H11A C11 H11C 109.5 . . ?
H11B C11 H11C 109.5 . . ?
C10 C12 H12A 109.5 . . ?
C10 C12 H12B 109.5 . . ?
H12A C12 H12B 109.5 . . ?
C10 C12 H12C 109.5 . . ?
H12A C12 H12C 109.5 . . ?
H12B C12 H12C 109.5 . . ?
C14 C13 C15 110.7(5) . . ?
C14 C13 P3 109.7(4) . . ?
C15 C13 P3 110.9(5) . . ?
C14 C13 H13 108.5 . . ?
C15 C13 H13 108.5 . . ?
P3 C13 H13 108.5 . . ?
C13 C14 H14A 109.5 . . ?
C13 C14 H14B 109.5 . . ?
H14A C14 H14B 109.5 . . ?
C13 C14 H14C 109.5 . . ?
H14A C14 H14C 109.5 . . ?
H14B C14 H14C 109.5 . . ?
C13 C15 H15A 109.5 . . ?
C13 C15 H15B 109.5 . . ?
H15A C15 H15B 109.5 . . ?
C13 C15 H15C 109.5 . . ?
H15A C15 H15C 109.5 . . ?
H15B C15 H15C 109.5 . . ?
C17 C16 C18 111.5(5) . . ?
C17 C16 P3 113.2(5) . . ?
C18 C16 P3 111.8(4) . . ?
C17 C16 H16 106.6 . . ?
C18 C16 H16 106.6 . . ?
P3 C16 H16 106.6 . . ?
C16 C17 H17A 109.5 . . ?
C16 C17 H17B 109.5 . . ?
H17A C17 H17B 109.5 . . ?
C16 C17 H17C 109.5 . . ?
H17A C17 H17C 109.5 . . ?
H17B C17 H17C 109.5 . . ?
C16 C18 H18A 109.5 . . ?
C16 C18 H18B 109.5 . . ?
H18A C18 H18B 109.5 . . ?
C16 C18 H18C 109.5 . . ?
H18A C18 H18C 109.5 . . ?
H18B C18 H18C 109.5 . . ?
C21 C19 C20 111.1(6) . . ?
C21 C19 P4 111.9(4) . . ?
C20 C19 P4 112.6(5) . . ?
C21 C19 H19 107.0 . . ?
C20 C19 H19 107.0 . . ?
P4 C19 H19 107.0 . . ?
C19 C20 H20A 109.5 . . ?
C19 C20 H20B 109.5 . . ?
H20A C20 H20B 109.5 . . ?
C19 C20 H20C 109.5 . . ?
H20A C20 H20C 109.5 . . ?
H20B C20 H20C 109.5 . . ?
C19 C21 H21A 109.5 . . ?
C19 C21 H21B 109.5 . . ?
H21A C21 H21B 109.5 . . ?
C19 C21 H21C 109.5 . . ?
H21A C21 H21C 109.5 . . ?
H21B C21 H21C 109.5 . . ?
C24 C22 C23 112.1(6) . . ?
C24 C22 P4 110.4(4) . . ?
C23 C22 P4 111.1(5) . . ?
C24 C22 H22 107.7 . . ?
C23 C22 H22 107.7 . . ?
P4 C22 H22 107.7 . . ?
C22 C23 H23A 109.5 . . ?
C22 C23 H23B 109.5 . . ?
H23A C23 H23B 109.5 . . ?
C22 C23 H23C 109.5 . . ?
H23A C23 H23C 109.5 . . ?
H23B C23 H23C 109.5 . . ?
C22 C24 H24A 109.5 . . ?
C22 C24 H24B 109.5 . . ?
H24A C24 H24B 109.5 . . ?
C22 C24 H24C 109.5 . . ?
H24A C24 H24C 109.5 . . ?
H24B C24 H24C 109.5 . . ?

loop_
_geom_bond_atom_site_label_1
_geom_bond_atom_site_label_2
_geom_bond_distance
_geom_bond_site_symmetry_2
_geom_bond_publ_flag
Ag1 S2 2.5100(17) . ?
Ag1 S4B 2.520(19) . ?
Ag1 Se1 2.5989(8) . ?
Ag1 Se4 2.6203(11) . ?
Ag1 Ag4 2.9724(7) . ?
Ag1 Ag2 3.0589(7) . ?
Ag1 Ag3 3.1181(7) . ?
Ag2 S1 2.5065(16) . ?
Ag2 S3B 2.536(19) . ?
Ag2 Se2 2.5937(8) . ?
Ag2 Se3 2.6307(12) . ?
Ag2 Ag3 2.9655(7) . ?
Ag2 Ag4 3.1345(7) . ?
Ag3 S3 2.497(6) . ?
Ag3 S4B 2.506(19) . ?
Ag3 Se4 2.5934(11) . ?
Ag3 Se3B 2.597(17) . ?
Ag3 Se2 2.6462(9) . ?
Ag3 Ag4 3.1126(7) . ?
Ag4 S4 2.500(5) . ?
Ag4 S3B 2.514(19) . ?
Ag4 Se3 2.5785(12) . ?
Ag4 Se4B 2.591(18) . ?
Ag4 Se1 2.6502(9) . ?
Se1 P1 2.2064(18) . ?
S1 P1 2.013(2) . ?
Se2 P2 2.2193(18) . ?
S2 P2 2.011(2) . ?
Se3 P3 2.196(2) . ?
S3 P3 1.990(5) . ?
Se4 P4 2.200(2) . ?
S4 P4 1.995(5) . ?
S3B P3 2.048(18) . ?
Se3B P3 2.185(16) . ?
S4B P4 2.027(18) . ?
Se4B P4 2.171(17) . ?
P1 C1 1.842(6) . ?
P1 C4 1.857(7) . ?
P2 C10 1.839(6) . ?
P2 C7 1.843(7) . ?
P3 C16 1.823(7) . ?
P3 C13 1.831(6) . ?
P4 C19 1.831(7) . ?
P4 C22 1.850(7) . ?
C1 C2 1.524(8) . ?
C1 C3 1.538(8) . ?
C1 H1 1.0000 . ?
C2 H2A 0.9800 . ?
C2 H2B 0.9800 . ?
C2 H2C 0.9800 . ?
C3 H3A 0.9800 . ?
C3 H3B 0.9800 . ?
C3 H3C 0.9800 . ?
C4 C5 1.514(9) . ?
C4 C6 1.523(8) . ?
C4 H4 1.0000 . ?
C5 H5A 0.9800 . ?
C5 H5B 0.9800 . ?
C5 H5C 0.9800 . ?
C6 H6A 0.9800 . ?
C6 H6B 0.9800 . ?
C6 H6C 0.9800 . ?
C7 C8 1.524(8) . ?
C7 C9 1.541(9) . ?
C7 H7 1.0000 . ?
C8 H8A 0.9800 . ?
C8 H8B 0.9800 . ?
C8 H8C 0.9800 . ?
C9 H9A 0.9800 . ?
C9 H9B 0.9800 . ?
C9 H9C 0.9800 . ?
C10 C12 1.531(9) . ?
C10 C11 1.541(9) . ?
C10 H10 1.0000 . ?
C11 H11A 0.9800 . ?
C11 H11B 0.9800 . ?
C11 H11C 0.9800 . ?
C12 H12A 0.9800 . ?
C12 H12B 0.9800 . ?
C12 H12C 0.9800 . ?
C13 C14 1.528(9) . ?
C13 C15 1.534(9) . ?
C13 H13 1.0000 . ?
C14 H14A 0.9800 . ?
C14 H14B 0.9800 . ?
C14 H14C 0.9800 . ?
C15 H15A 0.9800 . ?
C15 H15B 0.9800 . ?
C15 H15C 0.9800 . ?
C16 C17 1.524(8) . ?
C16 C18 1.526(9) . ?
C16 H16 1.0000 . ?
C17 H17A 0.9800 . ?
C17 H17B 0.9800 . ?
C17 H17C 0.9800 . ?
C18 H18A 0.9800 . ?
C18 H18B 0.9800 . ?
C18 H18C 0.9800 . ?
C19 C21 1.514(9) . ?
C19 C20 1.539(8) . ?
C19 H19 1.0000 . ?
C20 H20A 0.9800 . ?
C20 H20B 0.9800 . ?
C20 H20C 0.9800 . ?
C21 H21A 0.9800 . ?
C21 H21B 0.9800 . ?
C21 H21C 0.9800 . ?
C22 C24 1.525(9) . ?
C22 C23 1.527(9) . ?
C22 H22 1.0000 . ?
C23 H23A 0.9800 . ?
C23 H23B 0.9800 . ?
C23 H23C 0.9800 . ?
C24 H24A 0.9800 . ?
C24 H24B 0.9800 . ?
C24 H24C 0.9800 . ?

loop_
_geom_torsion_atom_site_label_1
_geom_torsion_atom_site_label_2
_geom_torsion_atom_site_label_3
_geom_torsion_atom_site_label_4
_geom_torsion
_geom_torsion_site_symmetry_1
_geom_torsion_site_symmetry_2
_geom_torsion_site_symmetry_3
_geom_torsion_site_symmetry_4
_geom_torsion_publ_flag
S2 Ag1 Ag2 S1 -69.97(5) . . . . ?
S4B Ag1 Ag2 S1 175.5(5) . . . . ?
Se1 Ag1 Ag2 S1 53.90(4) . . . . ?
Se4 Ag1 Ag2 S1 -178.72(4) . . . . ?
Ag4 Ag1 Ag2 S1 107.71(4) . . . . ?
Ag3 Ag1 Ag2 S1 179.76(4) . . . . ?
S2 Ag1 Ag2 S3B 178.4(5) . . . . ?
S4B Ag1 Ag2 S3B 63.9(7) . . . . ?
Se1 Ag1 Ag2 S3B -57.7(5) . . . . ?
Se4 Ag1 Ag2 S3B 69.6(5) . . . . ?
Ag4 Ag1 Ag2 S3B -3.9(5) . . . . ?
Ag3 Ag1 Ag2 S3B 68.1(5) . . . . ?
S2 Ag1 Ag2 Se2 57.08(4) . . . . ?
S4B Ag1 Ag2 Se2 -57.4(5) . . . . ?
Se1 Ag1 Ag2 Se2 -179.05(3) . . . . ?
Se4 Ag1 Ag2 Se2 -51.67(3) . . . . ?
Ag4 Ag1 Ag2 Se2 -125.24(2) . . . . ?
Ag3 Ag1 Ag2 Se2 -53.19(2) . . . . ?
S2 Ag1 Ag2 Se3 -176.73(5) . . . . ?
S4B Ag1 Ag2 Se3 68.8(5) . . . . ?
Se1 Ag1 Ag2 Se3 -52.86(3) . . . . ?
Se4 Ag1 Ag2 Se3 74.53(4) . . . . ?
Ag4 Ag1 Ag2 Se3 0.95(3) . . . . ?
Ag3 Ag1 Ag2 Se3 73.00(3) . . . . ?
S2 Ag1 Ag2 Ag3 110.27(4) . . . . ?
S4B Ag1 Ag2 Ag3 -4.2(5) . . . . ?
Se1 Ag1 Ag2 Ag3 -125.86(2) . . . . ?
Se4 Ag1 Ag2 Ag3 1.52(3) . . . . ?
Ag4 Ag1 Ag2 Ag3 -72.054(19) . . . . ?
S2 Ag1 Ag2 Ag4 -177.68(4) . . . . ?
S4B Ag1 Ag2 Ag4 67.8(5) . . . . ?
Se1 Ag1 Ag2 Ag4 -53.81(2) . . . . ?
Se4 Ag1 Ag2 Ag4 73.58(3) . . . . ?
Ag3 Ag1 Ag2 Ag4 72.054(19) . . . . ?
S1 Ag2 Ag3 S3 139.1(3) . . . . ?
S3B Ag2 Ag3 S3 22.7(6) . . . . ?
Se2 Ag2 Ag3 S3 -114.2(3) . . . . ?
Se3 Ag2 Ag3 S3 24.3(3) . . . . ?
Ag1 Ag2 Ag3 S3 139.6(3) . . . . ?
Ag4 Ag2 Ag3 S3 73.6(3) . . . . ?
S1 Ag2 Ag3 S4B 3.9(5) . . . . ?
S3B Ag2 Ag3 S4B -112.5(7) . . . . ?
Se2 Ag2 Ag3 S4B 110.6(5) . . . . ?
Se3 Ag2 Ag3 S4B -110.9(5) . . . . ?
Ag1 Ag2 Ag3 S4B 4.4(5) . . . . ?
Ag4 Ag2 Ag3 S4B -61.6(5) . . . . ?
S1 Ag2 Ag3 Se4 -2.07(9) . . . . ?
S3B Ag2 Ag3 Se4 -118.4(5) . . . . ?
Se2 Ag2 Ag3 Se4 104.63(3) . . . . ?
Se3 Ag2 Ag3 Se4 -116.83(4) . . . . ?
Ag1 Ag2 Ag3 Se4 -1.58(3) . . . . ?
Ag4 Ag2 Ag3 Se4 -67.54(3) . . . . ?
S1 Ag2 Ag3 Se3B 138.8(10) . . . . ?
S3B Ag2 Ag3 Se3B 22.4(11) . . . . ?
Se2 Ag2 Ag3 Se3B -114.5(10) . . . . ?
Se3 Ag2 Ag3 Se3B 24.0(10) . . . . ?
Ag1 Ag2 Ag3 Se3B 139.3(10) . . . . ?
Ag4 Ag2 Ag3 Se3B 73.3(10) . . . . ?
S1 Ag2 Ag3 Se2 -106.70(9) . . . . ?
S3B Ag2 Ag3 Se2 136.9(5) . . . . ?
Se3 Ag2 Ag3 Se2 138.55(3) . . . . ?
Ag1 Ag2 Ag3 Se2 -106.21(2) . . . . ?
Ag4 Ag2 Ag3 Se2 -172.17(3) . . . . ?
S1 Ag2 Ag3 Ag4 65.47(8) . . . . ?
S3B Ag2 Ag3 Ag4 -50.9(5) . . . . ?
Se2 Ag2 Ag3 Ag4 172.17(3) . . . . ?
Se3 Ag2 Ag3 Ag4 -49.28(3) . . . . ?
Ag1 Ag2 Ag3 Ag4 65.961(18) . . . . ?
S1 Ag2 Ag3 Ag1 -0.49(8) . . . . ?
S3B Ag2 Ag3 Ag1 -116.8(5) . . . . ?
Se2 Ag2 Ag3 Ag1 106.21(2) . . . . ?
Se3 Ag2 Ag3 Ag1 -115.24(3) . . . . ?
Ag4 Ag2 Ag3 Ag1 -65.961(18) . . . . ?
S2 Ag1 Ag3 S3 -153.1(3) . . . . ?
S4B Ag1 Ag3 S3 96.0(7) . . . . ?
Se1 Ag1 Ag3 S3 -13.6(3) . . . . ?
Se4 Ag1 Ag3 S3 103.0(3) . . . . ?
Ag4 Ag1 Ag3 S3 -4.7(3) . . . . ?
Ag2 Ag1 Ag3 S3 -78.8(3) . . . . ?
S2 Ag1 Ag3 S4B 110.9(6) . . . . ?
Se1 Ag1 Ag3 S4B -109.6(6) . . . . ?
Se4 Ag1 Ag3 S4B 6.9(7) . . . . ?
Ag4 Ag1 Ag3 S4B -100.7(6) . . . . ?
Ag2 Ag1 Ag3 S4B -174.9(6) . . . . ?
S2 Ag1 Ag3 Se4 103.92(5) . . . . ?
S4B Ag1 Ag3 Se4 -6.9(7) . . . . ?
Se1 Ag1 Ag3 Se4 -116.54(4) . . . . ?
Ag4 Ag1 Ag3 Se4 -107.66(3) . . . . ?
Ag2 Ag1 Ag3 Se4 178.21(3) . . . . ?
S2 Ag1 Ag3 Se3B -160.5(8) . . . . ?
S4B Ag1 Ag3 Se3B 88.7(10) . . . . ?
Se1 Ag1 Ag3 Se3B -20.9(8) . . . . ?
Se4 Ag1 Ag3 Se3B 95.6(8) . . . . ?
Ag4 Ag1 Ag3 Se3B -12.1(8) . . . . ?
Ag2 Ag1 Ag3 Se3B -86.2(8) . . . . ?
S2 Ag1 Ag3 Se2 -22.40(4) . . . . ?
S4B Ag1 Ag3 Se2 -133.3(6) . . . . ?
Se1 Ag1 Ag3 Se2 117.14(3) . . . . ?
Se4 Ag1 Ag3 Se2 -126.32(3) . . . . ?
Ag4 Ag1 Ag3 Se2 126.02(2) . . . . ?
Ag2 Ag1 Ag3 Se2 51.88(2) . . . . ?
S2 Ag1 Ag3 Ag2 -74.29(4) . . . . ?
S4B Ag1 Ag3 Ag2 174.9(6) . . . . ?
Se1 Ag1 Ag3 Ag2 65.26(3) . . . . ?
Se4 Ag1 Ag3 Ag2 -178.21(3) . . . . ?
Ag4 Ag1 Ag3 Ag2 74.137(18) . . . . ?
S2 Ag1 Ag3 Ag4 -148.42(4) . . . . ?
S4B Ag1 Ag3 Ag4 100.7(6) . . . . ?
Se1 Ag1 Ag3 Ag4 -8.88(2) . . . . ?
Se4 Ag1 Ag3 Ag4 107.66(3) . . . . ?
Ag2 Ag1 Ag3 Ag4 -74.137(19) . . . . ?
S2 Ag1 Ag4 S4 153.0(3) . . . . ?
S4B Ag1 Ag4 S4 31.6(5) . . . . ?
Se1 Ag1 Ag4 S4 -106.7(3) . . . . ?
Se4 Ag1 Ag4 S4 33.2(3) . . . . ?
Ag2 Ag1 Ag4 S4 148.7(3) . . . . ?
Ag3 Ag1 Ag4 S4 82.8(3) . . . . ?
S2 Ag1 Ag4 S3B 8.3(5) . . . . ?
S4B Ag1 Ag4 S3B -113.1(7) . . . . ?
Se1 Ag1 Ag4 S3B 108.7(5) . . . . ?
Se4 Ag1 Ag4 S3B -111.4(5) . . . . ?
Ag2 Ag1 Ag4 S3B 4.1(5) . . . . ?
Ag3 Ag1 Ag4 S3B -61.8(5) . . . . ?
S2 Ag1 Ag4 Se3 3.29(9) . . . . ?
S4B Ag1 Ag4 Se3 -118.1(5) . . . . ?
Se1 Ag1 Ag4 Se3 103.65(4) . . . . ?
Se4 Ag1 Ag4 Se3 -116.48(4) . . . . ?
Ag2 Ag1 Ag4 Se3 -1.00(3) . . . . ?
Ag3 Ag1 Ag4 Se3 -66.84(3) . . . . ?
S2 Ag1 Ag4 Se4B 155.4(11) . . . . ?
S4B Ag1 Ag4 Se4B 34.0(12) . . . . ?
Se1 Ag1 Ag4 Se4B -104.3(11) . . . . ?
Se4 Ag1 Ag4 Se4B 35.6(11) . . . . ?
Ag2 Ag1 Ag4 Se4B 151.1(11) . . . . ?
Ag3 Ag1 Ag4 Se4B 85.2(11) . . . . ?
S2 Ag1 Ag4 Se1 -100.37(8) . . . . ?
S4B Ag1 Ag4 Se1 138.2(5) . . . . ?
Se4 Ag1 Ag4 Se1 139.87(3) . . . . ?
Ag2 Ag1 Ag4 Se1 -104.65(2) . . . . ?
Ag3 Ag1 Ag4 Se1 -170.49(3) . . . . ?
S2 Ag1 Ag4 Ag3 70.13(8) . . . . ?
S4B Ag1 Ag4 Ag3 -51.3(4) . . . . ?
Se1 Ag1 Ag4 Ag3 170.49(3) . . . . ?
Se4 Ag1 Ag4 Ag3 -49.64(3) . . . . ?
Ag2 Ag1 Ag4 Ag3 65.846(17) . . . . ?
S2 Ag1 Ag4 Ag2 4.28(7) . . . . ?
S4B Ag1 Ag4 Ag2 -117.1(4) . . . . ?
Se1 Ag1 Ag4 Ag2 104.65(2) . . . . ?
Se4 Ag1 Ag4 Ag2 -115.48(3) . . . . ?
Ag3 Ag1 Ag4 Ag2 -65.846(18) . . . . ?
S3 Ag3 Ag4 S4 72.8(3) . . . . ?
S4B Ag3 Ag4 S4 -52.0(5) . . . . ?
Se4 Ag3 Ag4 S4 -53.6(3) . . . . ?
Se3B Ag3 Ag4 S4 68.4(6) . . . . ?
Se2 Ag3 Ag4 S4 -168.2(3) . . . . ?
Ag2 Ag3 Ag4 S4 -175.4(3) . . . . ?
Ag1 Ag3 Ag4 S4 -104.2(3) . . . . ?
S3 Ag3 Ag4 S3B -59.8(5) . . . . ?
S4B Ag3 Ag4 S3B 175.5(6) . . . . ?
Se4 Ag3 Ag4 S3B 173.9(4) . . . . ?
Se3B Ag3 Ag4 S3B -64.1(7) . . . . ?
Se2 Ag3 Ag4 S3B 59.3(4) . . . . ?
Ag2 Ag3 Ag4 S3B 52.1(4) . . . . ?
Ag1 Ag3 Ag4 S3B 123.2(4) . . . . ?
S3 Ag3 Ag4 Se3 -60.97(19) . . . . ?
S4B Ag3 Ag4 Se3 174.3(4) . . . . ?
Se4 Ag3 Ag4 Se3 172.66(4) . . . . ?
Se3B Ag3 Ag4 Se3 -65.3(6) . . . . ?
Se2 Ag3 Ag4 Se3 58.05(4) . . . . ?
Ag2 Ag3 Ag4 Se3 50.93(3) . . . . ?
Ag1 Ag3 Ag4 Se3 122.03(3) . . . . ?
S3 Ag3 Ag4 Se4B 70.4(9) . . . . ?
S4B Ag3 Ag4 Se4B -54.3(10) . . . . ?
Se4 Ag3 Ag4 Se4B -56.0(9) . . . . ?
Se3B Ag3 Ag4 Se4B 66.1(11) . . . . ?
Se2 Ag3 Ag4 Se4B -170.6(9) . . . . ?
Ag2 Ag3 Ag4 Se4B -177.7(9) . . . . ?
Ag1 Ag3 Ag4 Se4B -106.6(9) . . . . ?
S3 Ag3 Ag4 Se1 -174.40(19) . . . . ?
S4B Ag3 Ag4 Se1 60.9(4) . . . . ?
Se4 Ag3 Ag4 Se1 59.23(3) . . . . ?
Se3B Ag3 Ag4 Se1 -178.8(6) . . . . ?
Se2 Ag3 Ag4 Se1 -55.38(3) . . . . ?
Ag2 Ag3 Ag4 Se1 -62.51(3) . . . . ?
Ag1 Ag3 Ag4 Se1 8.60(2) . . . . ?
S3 Ag3 Ag4 Ag1 177.00(19) . . . . ?
S4B Ag3 Ag4 Ag1 52.3(4) . . . . ?
Se4 Ag3 Ag4 Ag1 50.63(3) . . . . ?
Se3B Ag3 Ag4 Ag1 172.6(6) . . . . ?
Se2 Ag3 Ag4 Ag1 -63.98(3) . . . . ?
Ag2 Ag3 Ag4 Ag1 -71.109(19) . . . . ?
S3 Ag3 Ag4 Ag2 -111.89(19) . . . . ?
S4B Ag3 Ag4 Ag2 123.4(4) . . . . ?
Se4 Ag3 Ag4 Ag2 121.73(3) . . . . ?
Se3B Ag3 Ag4 Ag2 -116.2(6) . . . . ?
Se2 Ag3 Ag4 Ag2 7.13(2) . . . . ?
Ag1 Ag3 Ag4 Ag2 71.109(19) . . . . ?
S1 Ag2 Ag4 S4 -144.3(5) . . . . ?
S3B Ag2 Ag4 S4 109.7(8) . . . . ?
Se2 Ag2 Ag4 S4 1.0(5) . . . . ?
Se3 Ag2 Ag4 S4 115.6(5) . . . . ?
Ag3 Ag2 Ag4 S4 8.4(5) . . . . ?
Ag1 Ag2 Ag4 S4 -65.5(5) . . . . ?
S1 Ag2 Ag4 S3B 106.0(7) . . . . ?
Se2 Ag2 Ag4 S3B -108.7(7) . . . . ?
Se3 Ag2 Ag4 S3B 5.9(7) . . . . ?
Ag3 Ag2 Ag4 S3B -101.4(7) . . . . ?
Ag1 Ag2 Ag4 S3B -175.2(7) . . . . ?
S1 Ag2 Ag4 Se3 100.11(5) . . . . ?
S3B Ag2 Ag4 Se3 -5.9(7) . . . . ?
Se2 Ag2 Ag4 Se3 -114.61(4) . . . . ?
Ag3 Ag2 Ag4 Se3 -107.28(3) . . . . ?
Ag1 Ag2 Ag4 Se3 178.87(4) . . . . ?
S1 Ag2 Ag4 Se4B -148.0(19) . . . . ?
S3B Ag2 Ag4 Se4B 106(2) . . . . ?
Se2 Ag2 Ag4 Se4B -2.7(19) . . . . ?
Se3 Ag2 Ag4 Se4B 111.9(19) . . . . ?
Ag3 Ag2 Ag4 Se4B 4.6(19) . . . . ?
Ag1 Ag2 Ag4 Se4B -69.2(19) . . . . ?
S1 Ag2 Ag4 Se1 -26.16(4) . . . . ?
S3B Ag2 Ag4 Se1 -132.2(6) . . . . ?
Se2 Ag2 Ag4 Se1 119.12(3) . . . . ?
Se3 Ag2 Ag4 Se1 -126.27(4) . . . . ?
Ag3 Ag2 Ag4 Se1 126.45(2) . . . . ?
Ag1 Ag2 Ag4 Se1 52.60(2) . . . . ?
S1 Ag2 Ag4 Ag1 -78.76(4) . . . . ?
S3B Ag2 Ag4 Ag1 175.2(6) . . . . ?
Se2 Ag2 Ag4 Ag1 66.52(3) . . . . ?
Se3 Ag2 Ag4 Ag1 -178.87(4) . . . . ?
Ag3 Ag2 Ag4 Ag1 73.852(19) . . . . ?
S1 Ag2 Ag4 Ag3 -152.61(4) . . . . ?
S3B Ag2 Ag4 Ag3 101.4(6) . . . . ?
Se2 Ag2 Ag4 Ag3 -7.33(2) . . . . ?
Se3 Ag2 Ag4 Ag3 107.28(3) . . . . ?
Ag1 Ag2 Ag4 Ag3 -73.852(19) . . . . ?
S2 Ag1 Se1 P1 33.42(7) . . . . ?
S4B Ag1 Se1 P1 -157.2(6) . . . . ?
Se4 Ag1 Se1 P1 -160.04(6) . . . . ?
Ag4 Ag1 Se1 P1 -107.15(5) . . . . ?
Ag2 Ag1 Se1 P1 -47.72(5) . . . . ?
Ag3 Ag1 Se1 P1 -97.78(5) . . . . ?
S2 Ag1 Se1 Ag4 140.57(5) . . . . ?
S4B Ag1 Se1 Ag4 -50.1(6) . . . . ?
Se4 Ag1 Se1 Ag4 -52.89(4) . . . . ?
Ag2 Ag1 Se1 Ag4 59.428(19) . . . . ?
Ag3 Ag1 Se1 Ag4 9.37(3) . . . . ?
S4 Ag4 Se1 P1 -174.23(13) . . . . ?
S3B Ag4 Se1 P1 -3.5(6) . . . . ?
Se3 Ag4 Se1 P1 -7.96(6) . . . . ?
Se4B Ag4 Se1 P1 -169.3(5) . . . . ?
Ag1 Ag4 Se1 P1 95.01(5) . . . . ?
Ag3 Ag4 Se1 P1 85.73(5) . . . . ?
Ag2 Ag4 Se1 P1 37.51(5) . . . . ?
S4 Ag4 Se1 Ag1 90.76(13) . . . . ?
S3B Ag4 Se1 Ag1 -98.5(6) . . . . ?
Se3 Ag4 Se1 Ag1 -102.97(4) . . . . ?
Se4B Ag4 Se1 Ag1 95.7(5) . . . . ?
Ag3 Ag4 Se1 Ag1 -9.27(2) . . . . ?
Ag2 Ag4 Se1 Ag1 -57.498(18) . . . . ?
S3B Ag2 S1 P1 61.8(5) . . . . ?
Se2 Ag2 S1 P1 -132.46(7) . . . . ?
Se3 Ag2 S1 P1 62.48(8) . . . . ?
Ag3 Ag2 S1 P1 -47.01(13) . . . . ?
Ag1 Ag2 S1 P1 -47.44(7) . . . . ?
Ag4 Ag2 S1 P1 8.26(8) . . . . ?
S1 Ag2 Se2 P2 36.45(7) . . . . ?
S3B Ag2 Se2 P2 -159.0(5) . . . . ?
Se3 Ag2 Se2 P2 -161.12(6) . . . . ?
Ag3 Ag2 Se2 P2 -107.56(5) . . . . ?
Ag1 Ag2 Se2 P2 -49.18(5) . . . . ?
Ag4 Ag2 Se2 P2 -99.83(5) . . . . ?
S1 Ag2 Se2 Ag3 144.00(5) . . . . ?
S3B Ag2 Se2 Ag3 -51.4(5) . . . . ?
Se3 Ag2 Se2 Ag3 -53.56(4) . . . . ?
Ag1 Ag2 Se2 Ag3 58.372(19) . . . . ?
Ag4 Ag2 Se2 Ag3 7.72(2) . . . . ?
S3 Ag3 Se2 P2 -177.6(2) . . . . ?
S4B Ag3 Se2 P2 -5.1(6) . . . . ?
Se4 Ag3 Se2 P2 -10.01(6) . . . . ?
Se3B Ag3 Se2 P2 -172.9(6) . . . . ?
Ag2 Ag3 Se2 P2 92.61(5) . . . . ?
Ag4 Ag3 Se2 P2 84.89(5) . . . . ?
Ag1 Ag3 Se2 P2 35.73(5) . . . . ?
S3 Ag3 Se2 Ag2 89.8(2) . . . . ?
S4B Ag3 Se2 Ag2 -97.7(6) . . . . ?
Se4 Ag3 Se2 Ag2 -102.62(3) . . . . ?
Se3B Ag3 Se2 Ag2 94.5(6) . . . . ?
Ag4 Ag3 Se2 Ag2 -7.71(2) . . . . ?
Ag1 Ag3 Se2 Ag2 -56.874(18) . . . . ?
S4B Ag1 S2 P2 56.7(5) . . . . ?
Se1 Ag1 S2 P2 -133.34(7) . . . . ?
Se4 Ag1 S2 P2 58.13(8) . . . . ?
Ag4 Ag1 S2 P2 -55.31(11) . . . . ?
Ag2 Ag1 S2 P2 -51.49(7) . . . . ?
Ag3 Ag1 S2 P2 3.01(8) . . . . ?
S4 Ag4 Se3 P3 -28.9(3) . . . . ?
S3B Ag4 Se3 P3 40(5) . . . . ?
Se4B Ag4 Se3 P3 -34.7(9) . . . . ?
Se1 Ag4 Se3 P3 168.85(6) . . . . ?
Ag1 Ag4 Se3 P3 108.47(6) . . . . ?
Ag3 Ag4 Se3 P3 53.87(6) . . . . ?
Ag2 Ag4 Se3 P3 107.40(6) . . . . ?
S4 Ag4 Se3 Ag2 -136.3(2) . . . . ?
S3B Ag4 Se3 Ag2 -67(5) . . . . ?
Se4B Ag4 Se3 Ag2 -142.1(9) . . . . ?
Se1 Ag4 Se3 Ag2 61.45(3) . . . . ?
Ag1 Ag4 Se3 Ag2 1.07(3) . . . . ?
Ag3 Ag4 Se3 Ag2 -53.53(2) . . . . ?
S1 Ag2 Se3 P3 170.94(7) . . . . ?
S3B Ag2 Se3 P3 -17(6) . . . . ?
Se2 Ag2 Se3 P3 5.52(8) . . . . ?
Ag3 Ag2 Se3 P3 -36.74(6) . . . . ?
Ag1 Ag2 Se3 P3 -94.97(6) . . . . ?
Ag4 Ag2 Se3 P3 -93.96(7) . . . . ?
S1 Ag2 Se3 Ag4 -95.10(4) . . . . ?
S3B Ag2 Se3 Ag4 77(6) . . . . ?
Se2 Ag2 Se3 Ag4 99.48(4) . . . . ?
Ag3 Ag2 Se3 Ag4 57.22(2) . . . . ?
Ag1 Ag2 Se3 Ag4 -1.01(3) . . . . ?
S4B Ag3 S3 P3 124.2(7) . . . . ?
Se4 Ag3 S3 P3 130.2(3) . . . . ?
Se3B Ag3 S3 P3 171(14) . . . . ?
Se2 Ag3 S3 P3 -63.5(5) . . . . ?
Ag2 Ag3 S3 P3 -5.4(5) . . . . ?
Ag4 Ag3 S3 P3 53.1(4) . . . . ?
Ag1 Ag3 S3 P3 57.1(7) . . . . ?
S3 Ag3 Se4 P4 -27.0(3) . . . . ?
S4B Ag3 Se4 P4 34(4) . . . . ?
Se3B Ag3 Se4 P4 -30.8(8) . . . . ?
Se2 Ag3 Se4 P4 166.31(5) . . . . ?
Ag2 Ag3 Se4 P4 105.68(6) . . . . ?
Ag4 Ag3 Se4 P4 50.40(6) . . . . ?
Ag1 Ag3 Se4 P4 103.97(6) . . . . ?
S3 Ag3 Se4 Ag1 -130.9(3) . . . . ?
S4B Ag3 Se4 Ag1 -70(4) . . . . ?
Se3B Ag3 Se4 Ag1 -134.7(8) . . . . ?
Se2 Ag3 Se4 Ag1 62.34(3) . . . . ?
Ag2 Ag3 Se4 Ag1 1.71(3) . . . . ?
Ag4 Ag3 Se4 Ag1 -53.58(2) . . . . ?
S2 Ag1 Se4 P4 168.59(7) . . . . ?
S4B Ag1 Se4 P4 -25(5) . . . . ?
Se1 Ag1 Se4 P4 0.50(8) . . . . ?
Ag4 Ag1 Se4 P4 -41.23(6) . . . . ?
Ag2 Ag1 Se4 P4 -99.89(6) . . . . ?
Ag3 Ag1 Se4 P4 -98.28(6) . . . . ?
S2 Ag1 Se4 Ag3 -93.13(5) . . . . ?
S4B Ag1 Se4 Ag3 73(5) . . . . ?
Se1 Ag1 Se4 Ag3 98.78(4) . . . . ?
Ag4 Ag1 Se4 Ag3 57.05(2) . . . . ?
Ag2 Ag1 Se4 Ag3 -1.61(3) . . . . ?
S3B Ag4 S4 P4 117.8(8) . . . . ?
Se3 Ag4 S4 P4 124.1(4) . . . . ?
Se4B Ag4 S4 P4 -166(19) . . . . ?
Se1 Ag4 S4 P4 -73.2(5) . . . . ?
Ag1 Ag4 S4 P4 -16.6(6) . . . . ?
Ag3 Ag4 S4 P4 44.2(5) . . . . ?
Ag2 Ag4 S4 P4 37.3(9) . . . . ?
S4 Ag4 S3B P3 -19.7(13) . . . . ?
Se3 Ag4 S3B P3 -135(6) . . . . ?
Se4B Ag4 S3B P3 -25.6(15) . . . . ?
Se1 Ag4 S3B P3 171.9(5) . . . . ?
Ag1 Ag4 S3B P3 111.4(7) . . . . ?
Ag3 Ag4 S3B P3 59.0(8) . . . . ?
Ag2 Ag4 S3B P3 115.9(11) . . . . ?
S4 Ag4 S3B Ag2 -135.6(3) . . . . ?
Se3 Ag4 S3B Ag2 109(5) . . . . ?
Se4B Ag4 S3B Ag2 -141.5(8) . . . . ?
Se1 Ag4 S3B Ag2 56.0(6) . . . . ?
Ag1 Ag4 S3B Ag2 -4.5(6) . . . . ?
Ag3 Ag4 S3B Ag2 -56.9(4) . . . . ?
S1 Ag2 S3B P3 168.5(7) . . . . ?
Se2 Ag2 S3B P3 1.7(12) . . . . ?
Se3 Ag2 S3B P3 160(7) . . . . ?
Ag3 Ag2 S3B P3 -39.6(9) . . . . ?
Ag1 Ag2 S3B P3 -96.0(9) . . . . ?
Ag4 Ag2 S3B P3 -100.3(11) . . . . ?
S1 Ag2 S3B Ag4 -91.2(4) . . . . ?
Se2 Ag2 S3B Ag4 102.0(4) . . . . ?
Se3 Ag2 S3B Ag4 -100(6) . . . . ?
Ag3 Ag2 S3B Ag4 60.7(4) . . . . ?
Ag1 Ag2 S3B Ag4 4.2(6) . . . . ?
S3 Ag3 Se3B P3 -8(13) . . . . ?
S4B Ag3 Se3B P3 127.3(11) . . . . ?
Se4 Ag3 Se3B P3 133.3(8) . . . . ?
Se2 Ag3 Se3B P3 -64.9(14) . . . . ?
Ag2 Ag3 Se3B P3 -4.3(15) . . . . ?
Ag4 Ag3 Se3B P3 53.7(11) . . . . ?
Ag1 Ag3 Se3B P3 63.8(17) . . . . ?
S3 Ag3 S4B P4 -18.2(12) . . . . ?
Se4 Ag3 S4B P4 -140(5) . . . . ?
Se3B Ag3 S4B P4 -22.3(13) . . . . ?
Se2 Ag3 S4B P4 169.5(6) . . . . ?
Ag2 Ag3 S4B P4 108.8(8) . . . . ?
Ag4 Ag3 S4B P4 56.1(8) . . . . ?
Ag1 Ag3 S4B P4 113.6(11) . . . . ?
S3 Ag3 S4B Ag1 -131.8(3) . . . . ?
Se4 Ag3 S4B Ag1 106(5) . . . . ?
Se3B Ag3 S4B Ag1 -135.9(7) . . . . ?
Se2 Ag3 S4B Ag1 55.9(6) . . . . ?
Ag2 Ag3 S4B Ag1 -4.8(6) . . . . ?
Ag4 Ag3 S4B Ag1 -57.5(4) . . . . ?
S2 Ag1 S4B P4 164.7(7) . . . . ?
Se1 Ag1 S4B P4 -5.5(12) . . . . ?
Se4 Ag1 S4B P4 151(6) . . . . ?
Ag4 Ag1 S4B P4 -45.8(9) . . . . ?
Ag2 Ag1 S4B P4 -102.4(9) . . . . ?
Ag3 Ag1 S4B P4 -106.9(11) . . . . ?
S2 Ag1 S4B Ag3 -88.3(5) . . . . ?
Se1 Ag1 S4B Ag3 101.5(4) . . . . ?
Se4 Ag1 S4B Ag3 -102(5) . . . . ?
Ag4 Ag1 S4B Ag3 61.1(4) . . . . ?
Ag2 Ag1 S4B Ag3 4.6(6) . . . . ?
S4 Ag4 Se4B P4 12(17) . . . . ?
S3B Ag4 Se4B P4 120.1(13) . . . . ?
Se3 Ag4 Se4B P4 126.5(10) . . . . ?
Se1 Ag4 Se4B P4 -76.5(16) . . . . ?
Ag1 Ag4 Se4B P4 -18.7(18) . . . . ?
Ag3 Ag4 Se4B P4 42.8(16) . . . . ?
Ag2 Ag4 Se4B P4 39(3) . . . . ?
Ag2 S1 P1 C1 -105.9(2) . . . . ?
Ag2 S1 P1 C4 139.8(2) . . . . ?
Ag2 S1 P1 Se1 20.34(12) . . . . ?
Ag1 Se1 P1 C1 152.6(2) . . . . ?
Ag4 Se1 P1 C1 81.0(2) . . . . ?
Ag1 Se1 P1 C4 -94.8(2) . . . . ?
Ag4 Se1 P1 C4 -166.4(2) . . . . ?
Ag1 Se1 P1 S1 25.77(11) . . . . ?
Ag4 Se1 P1 S1 -45.82(11) . . . . ?
Ag1 S2 P2 C10 -100.0(2) . . . . ?
Ag1 S2 P2 C7 144.4(2) . . . . ?
Ag1 S2 P2 Se2 24.97(11) . . . . ?
Ag2 Se2 P2 C10 150.2(2) . . . . ?
Ag3 Se2 P2 C10 79.3(2) . . . . ?
Ag2 Se2 P2 C7 -96.4(2) . . . . ?
Ag3 Se2 P2 C7 -167.2(2) . . . . ?
Ag2 Se2 P2 S2 23.78(10) . . . . ?
Ag3 Se2 P2 S2 -47.03(11) . . . . ?
Ag3 S3 P3 C16 -143.0(4) . . . . ?
Ag3 S3 P3 C13 99.6(5) . . . . ?
Ag3 S3 P3 S3B -20.9(9) . . . . ?
Ag3 S3 P3 Se3B -167(21) . . . . ?
Ag3 S3 P3 Se3 -23.2(6) . . . . ?
Ag4 S3B P3 C16 87.3(8) . . . . ?
Ag2 S3B P3 C16 170.2(7) . . . . ?
Ag4 S3B P3 C13 -156.4(6) . . . . ?
Ag2 S3B P3 C13 -73.6(9) . . . . ?
Ag4 S3B P3 S3 -35.1(10) . . . . ?
Ag2 S3B P3 S3 47.7(11) . . . . ?
Ag4 S3B P3 Se3B -32.7(15) . . . . ?
Ag2 S3B P3 Se3B 50.1(16) . . . . ?
Ag4 S3B P3 Se3 120(8) . . . . ?
Ag2 S3B P3 Se3 -157(8) . . . . ?
Ag3 Se3B P3 C16 -144.4(8) . . . . ?
Ag3 Se3B P3 C13 100.1(10) . . . . ?
Ag3 Se3B P3 S3 12(20) . . . . ?
Ag3 Se3B P3 S3B -22.8(17) . . . . ?
Ag3 Se3B P3 Se3 -25.4(16) . . . . ?
Ag4 Se3 P3 C16 92.5(2) . . . . ?
Ag2 Se3 P3 C16 168.5(2) . . . . ?
Ag4 Se3 P3 C13 -153.5(2) . . . . ?
Ag2 Se3 P3 C13 -77.5(2) . . . . ?
Ag4 Se3 P3 S3 -29.8(4) . . . . ?
Ag2 Se3 P3 S3 46.2(4) . . . . ?
Ag4 Se3 P3 S3B -55(7) . . . . ?
Ag2 Se3 P3 S3B 21(7) . . . . ?
Ag4 Se3 P3 Se3B -27.1(11) . . . . ?
Ag2 Se3 P3 Se3B 48.9(11) . . . . ?
Ag4 S4 P4 C19 -135.4(4) . . . . ?
Ag4 S4 P4 C22 108.4(5) . . . . ?
Ag4 S4 P4 S4B -12.7(9) . . . . ?
Ag4 S4 P4 Se4B 160(27) . . . . ?
Ag4 S4 P4 Se4 -14.0(7) . . . . ?
Ag3 S4B P4 C19 83.3(8) . . . . ?
Ag1 S4B P4 C19 168.4(7) . . . . ?
Ag3 S4B P4 C22 -161.1(6) . . . . ?
Ag1 S4B P4 C22 -76.0(9) . . . . ?
Ag3 S4B P4 S4 -38.5(11) . . . . ?
Ag1 S4B P4 S4 46.6(11) . . . . ?
Ag3 S4B P4 Se4B -39.1(18) . . . . ?
Ag1 S4B P4 Se4B 46.1(19) . . . . ?
Ag3 S4B P4 Se4 130(7) . . . . ?
Ag1 S4B P4 Se4 -145(7) . . . . ?
Ag4 Se4B P4 C19 -135.1(11) . . . . ?
Ag4 Se4B P4 C22 110.7(12) . . . . ?
Ag4 Se4B P4 S4 -19(25) . . . . ?
Ag4 Se4B P4 S4B -11(2) . . . . ?
Ag4 Se4B P4 Se4 -12(2) . . . . ?
Ag3 Se4 P4 C19 89.6(2) . . . . ?
Ag1 Se4 P4 C19 165.8(2) . . . . ?
Ag3 Se4 P4 C22 -157.8(2) . . . . ?
Ag1 Se4 P4 C22 -81.6(2) . . . . ?
Ag3 Se4 P4 S4 -33.0(5) . . . . ?
Ag1 Se4 P4 S4 43.2(5) . . . . ?
Ag3 Se4 P4 S4B -45(6) . . . . ?
Ag1 Se4 P4 S4B 31(6) . . . . ?
Ag3 Se4 P4 Se4B -33.5(16) . . . . ?
Ag1 Se4 P4 Se4B 42.7(16) . . . . ?
C4 P1 C1 C2 -177.5(5) . . . . ?
S1 P1 C1 C2 66.8(5) . . . . ?
Se1 P1 C1 C2 -65.0(5) . . . . ?
C4 P1 C1 C3 59.3(5) . . . . ?
S1 P1 C1 C3 -56.4(5) . . . . ?
Se1 P1 C1 C3 171.8(4) . . . . ?
C1 P1 C4 C5 54.6(5) . . . . ?
S1 P1 C4 C5 171.9(4) . . . . ?
Se1 P1 C4 C5 -60.3(5) . . . . ?
C1 P1 C4 C6 -179.8(4) . . . . ?
S1 P1 C4 C6 -62.5(5) . . . . ?
Se1 P1 C4 C6 65.3(4) . . . . ?
C10 P2 C7 C8 175.8(5) . . . . ?
S2 P2 C7 C8 -65.8(5) . . . . ?
Se2 P2 C7 C8 61.3(5) . . . . ?
C10 P2 C7 C9 50.0(5) . . . . ?
S2 P2 C7 C9 168.5(4) . . . . ?
Se2 P2 C7 C9 -64.4(5) . . . . ?
C7 P2 C10 C12 -175.3(5) . . . . ?
S2 P2 C10 C12 68.5(5) . . . . ?
Se2 P2 C10 C12 -62.2(5) . . . . ?
C7 P2 C10 C11 61.4(5) . . . . ?
S2 P2 C10 C11 -54.8(5) . . . . ?
Se2 P2 C10 C11 174.5(4) . . . . ?
C16 P3 C13 C14 -178.7(4) . . . . ?
S3 P3 C13 C14 -59.8(5) . . . . ?
S3B P3 C13 C14 64.0(8) . . . . ?
Se3B P3 C13 C14 -63.9(7) . . . . ?
Se3 P3 C13 C14 69.1(4) . . . . ?
C16 P3 C13 C15 -56.1(5) . . . . ?
S3 P3 C13 C15 62.8(5) . . . . ?
S3B P3 C13 C15 -173.4(7) . . . . ?
Se3B P3 C13 C15 58.7(7) . . . . ?
Se3 P3 C13 C15 -168.3(4) . . . . ?
C13 P3 C16 C17 -52.3(6) . . . . ?
S3 P3 C16 C17 -170.9(5) . . . . ?
S3B P3 C16 C17 64.3(8) . . . . ?
Se3B P3 C16 C17 -169.3(10) . . . . ?
Se3 P3 C16 C17 61.6(5) . . . . ?
C13 P3 C16 C18 -179.2(5) . . . . ?
S3 P3 C16 C18 62.2(6) . . . . ?
S3B P3 C16 C18 -62.5(8) . . . . ?
Se3B P3 C16 C18 63.8(11) . . . . ?
Se3 P3 C16 C18 -65.3(5) . . . . ?
C22 P4 C19 C21 -178.2(5) . . . . ?
S4 P4 C19 C21 62.9(6) . . . . ?
S4B P4 C19 C21 -61.6(8) . . . . ?
Se4B P4 C19 C21 66.5(12) . . . . ?
Se4 P4 C19 C21 -65.9(5) . . . . ?
C22 P4 C19 C20 -52.2(5) . . . . ?
S4 P4 C19 C20 -171.1(5) . . . . ?
S4B P4 C19 C20 64.4(8) . . . . ?
Se4B P4 C19 C20 -167.6(11) . . . . ?
Se4 P4 C19 C20 60.0(5) . . . . ?
C19 P4 C22 C24 178.2(5) . . . . ?
S4 P4 C22 C24 -64.2(5) . . . . ?
S4B P4 C22 C24 60.0(8) . . . . ?
Se4B P4 C22 C24 -67.3(9) . . . . ?
Se4 P4 C22 C24 65.6(5) . . . . ?
C19 P4 C22 C23 -56.8(5) . . . . ?
S4 P4 C22 C23 60.9(5) . . . . ?
S4B P4 C22 C23 -174.9(7) . . . . ?
Se4B P4 C22 C23 57.8(9) . . . . ?
Se4 P4 C22 C23 -169.4(4) . . . . ?
